data_4129497
loop_
_publ_author_name
'Lee, Ansoo'
'Kim, Hyunwoo'

_publ_section_title
;
 Rhodium-Catalyzed Asymmetric 1,4-Addition of \a,\b-Unsaturated Imino
 Esters Using Chiral Bicyclic Bridgehead Phosphoramidite Ligands.
;
_journal_issue 35
_journal_name_full 'Journal of the American Chemical Society'
_journal_page_first 11250
_journal_page_last 11253
_journal_paper_doi 10.1021/jacs.5b07034
_journal_volume 137
_journal_year 2015
_chemical_formula_moiety 'C21 H26 N2 O5 S'
_chemical_formula_sum 'C21 H26 N2 O5 S'
_chemical_formula_weight 418.50
_space_group_IT_number 3
_space_group_name_Hall 'P 2y'
_space_group_name_H-M_alt 'P 1 2 1'
_symmetry_cell_setting monoclinic
_symmetry_space_group_name_H-M 'P 1 2 1'
_atom_sites_solution_hydrogens geom
_atom_sites_solution_primary direct
_atom_sites_solution_secondary difmap
_audit_creation_method SHELXL-97
_cell_angle_alpha 90.00
_cell_angle_beta 98.59(4)
_cell_angle_gamma 90.00
_cell_formula_units_Z 8
_cell_length_a 16.054(9)
_cell_length_b 10.101(6)
_cell_length_c 25.826(14)
_cell_measurement_reflns_used 28287
_cell_measurement_temperature 120(2)
_cell_measurement_theta_max 26.00
_cell_measurement_theta_min 1.89
_cell_volume 4141(4)
_computing_cell_refinement 'Bruker SMART'
_computing_data_collection 'Bruker SMART'
_computing_data_reduction 'Bruker SAINT'
_computing_molecular_graphics 'Bruker SHELXTL'
_computing_publication_material 'Bruker SHELXTL'
_computing_structure_refinement 'SHELXL-97 (Sheldrick, 2008)'
_computing_structure_solution 'SHELXS-97 (Sheldrick, 2008)'
_diffrn_ambient_temperature 120(2)
_diffrn_measured_fraction_theta_full 0.982
_diffrn_measured_fraction_theta_max 0.982
_diffrn_measurement_device_type 'CCD area detector'
_diffrn_measurement_method 'phi and omega scans'
_diffrn_radiation_monochromator graphite
_diffrn_radiation_source 'fine-focus sealed tube'
_diffrn_radiation_type MoK\a
_diffrn_radiation_wavelength 0.71073
_diffrn_reflns_av_R_equivalents 0.2187
_diffrn_reflns_av_sigmaI/netI 0.3278
_diffrn_reflns_limit_h_max 19
_diffrn_reflns_limit_h_min -19
_diffrn_reflns_limit_k_max 12
_diffrn_reflns_limit_k_min -12
_diffrn_reflns_limit_l_max 31
_diffrn_reflns_limit_l_min -31
_diffrn_reflns_number 28287
_diffrn_reflns_theta_full 26.00
_diffrn_reflns_theta_max 26.00
_diffrn_reflns_theta_min 1.89
_exptl_absorpt_coefficient_mu 0.192
_exptl_absorpt_correction_T_max 0.9905
_exptl_absorpt_correction_T_min 0.9737
_exptl_absorpt_correction_type multi-scan
_exptl_absorpt_process_details SADABS
_exptl_crystal_colour colourless
_exptl_crystal_density_diffrn 1.342
_exptl_crystal_density_meas ?
_exptl_crystal_density_method 'not measured'
_exptl_crystal_description rod
_exptl_crystal_F_000 1776
_exptl_crystal_size_max 0.14
_exptl_crystal_size_mid 0.10
_exptl_crystal_size_min 0.05
_refine_diff_density_max 0.466
_refine_diff_density_min -0.392
_refine_diff_density_rms 0.083
_refine_ls_abs_structure_details 'Flack H D (1983), Acta Cryst. A39, 876-881'
_refine_ls_abs_structure_Flack 0.0(2)
_refine_ls_extinction_method none
_refine_ls_goodness_of_fit_ref 0.980
_refine_ls_hydrogen_treatment constr
_refine_ls_matrix_type full
_refine_ls_number_parameters 1061
_refine_ls_number_reflns 14788
_refine_ls_number_restraints 2
_refine_ls_restrained_S_all 0.980
_refine_ls_R_factor_all 0.2727
_refine_ls_R_factor_gt 0.1269
_refine_ls_shift/su_max 0.002
_refine_ls_shift/su_mean 0.000
_refine_ls_structure_factor_coef Fsqd
_refine_ls_weighting_details 'calc w=1/[\s^2^(Fo^2^)+(0.1401P)^2^+0.0000P] where P=(Fo^2^+2Fc^2^)/3'
_refine_ls_weighting_scheme calc
_refine_ls_wR_factor_gt 0.2874
_refine_ls_wR_factor_ref 0.3825
_reflns_number_gt 5603
_reflns_number_total 14788
_reflns_threshold_expression >2sigma(I)
_cod_data_source_file ja5b07034_si_004.cif
_cod_data_source_block 0313b-2
_cod_depositor_comments
;
The following automatic conversions were performed:

data item '_symmetry_cell_setting' value 'Monoclinic' was changed to
'monoclinic' in accordance with the
/home/saulius/struct/COD-crude-data/automatic-downloads/DataCite-retrospective/ACS/depositions/lib/dictionaries/cif_core.dic
dictionary named 'cif_core.dic' version 2.4.2 last updated on
2011-04-26.

data item '_exptl_crystal_density_meas' value 'not measured' was
changed to '?' -- the value is perceived as not measured.

Automatic conversion script
Id: cif_fix_values 6909 2019-04-08 15:41:33Z antanas 
;
_cod_original_sg_symbol_H-M P2
_cod_database_code 4129497

loop_
_symmetry_equiv_pos_as_xyz
'x, y, z'
'-x, y, -z'

loop_
_atom_site_label
_atom_site_type_symbol
_atom_site_fract_x
_atom_site_fract_y
_atom_site_fract_z
_atom_site_U_iso_or_equiv
_atom_site_adp_type
_atom_site_occupancy
_atom_site_symmetry_multiplicity
_atom_site_calc_flag
_atom_site_refinement_flags
S1 S 1.0859(2) 1.1425(4) 0.81452(15) 0.0501(10) Uani 1 1 d .
S2 S 0.3093(2) 0.0636(4) 0.67971(14) 0.0519(10) Uani 1 1 d .
S3 S 0.6138(2) 0.7025(5) 0.82082(15) 0.0541(11) Uani 1 1 d .
S4 S -0.17101(19) 0.5719(4) 0.68593(13) 0.0428(9) Uani 1 1 d .
N1 N 0.9962(6) 1.2116(10) 0.8228(4) 0.041(3) Uani 1 1 d .
H1 H 0.9952 1.2933 0.8345 0.050 Uiso 1 1 calc R
N2 N 1.0907(8) 1.1096(12) 0.7549(5) 0.056(3) Uani 1 1 d .
N3 N 0.4060(7) 0.0121(11) 0.6797(4) 0.046(3) Uani 1 1 d .
H3 H 0.4153 -0.0688 0.6693 0.055 Uiso 1 1 calc R
N4 N 0.2902(8) 0.0955(14) 0.7391(5) 0.064(4) Uani 1 1 d .
N5 N 0.5152(6) 0.7450(12) 0.8229(4) 0.051(3) Uani 1 1 d .
H5 H 0.5016 0.8241 0.8332 0.061 Uiso 1 1 calc R
N6 N 0.6325(7) 0.6753(12) 0.7617(5) 0.060(4) Uani 1 1 d .
N7 N -0.0789(7) 0.5022(11) 0.6830(4) 0.048(3) Uani 1 1 d .
H7 H -0.0755 0.4196 0.6727 0.058 Uiso 1 1 calc R
N8 N -0.1778(6) 0.6108(10) 0.7445(4) 0.038(3) Uani 1 1 d .
O1 O 0.9487(6) 0.4786(11) 0.9277(4) 0.062(3) Uani 1 1 d .
O2 O 0.8993(6) 1.2417(10) 0.7280(3) 0.055(3) Uani 1 1 d .
O3 O 0.8037(6) 1.0921(11) 0.7482(4) 0.065(3) Uani 1 1 d .
O4 O 1.0918(6) 1.0193(10) 0.8395(4) 0.059(3) Uani 1 1 d .
O5 O 1.1464(5) 1.2418(10) 0.8304(4) 0.053(3) Uani 1 1 d .
O6 O 0.7014(6) -0.1447(10) 0.5052(4) 0.067(3) Uani 1 1 d .
O7 O 0.4870(5) 0.0129(10) 0.7808(3) 0.048(2) Uani 1 1 d .
O8 O 0.5644(9) 0.1870(16) 0.7663(4) 0.117(6) Uani 1 1 d .
O9 O 0.2993(6) 0.1867(10) 0.6524(4) 0.059(3) Uani 1 1 d .
O10 O 0.2579(5) -0.0475(10) 0.6624(4) 0.054(3) Uani 1 1 d .
O11 O 0.4963(10) 0.0067(15) 0.9362(5) 0.097(4) Uani 1 1 d .
O12 O 0.4310(6) 0.7452(11) 0.7219(4) 0.061(3) Uani 1 1 d .
O13 O 0.3741(7) 0.5476(14) 0.7350(4) 0.083(4) Uani 1 1 d .
O14 O 0.6595(5) 0.8217(12) 0.8381(4) 0.065(3) Uani 1 1 d .
O15 O 0.6281(6) 0.5812(12) 0.8479(4) 0.067(3) Uani 1 1 d .
O16 O 0.2058(6) 0.3414(10) 0.4948(3) 0.056(3) Uani 1 1 d .
O17 O 0.0112(6) 0.4912(10) 0.7816(3) 0.052(3) Uani 1 1 d .
O18 O 0.0938(6) 0.6618(11) 0.7651(3) 0.060(3) Uani 1 1 d .
O19 O -0.1746(6) 0.6879(10) 0.6558(4) 0.060(3) Uani 1 1 d .
O20 O -0.2293(5) 0.4666(8) 0.6718(3) 0.039(2) Uani 1 1 d .
C1 C 0.8787(8) 1.0999(15) 0.9405(5) 0.050(4) Uani 1 1 d .
C2 C 0.8758(8) 1.0500(16) 0.9888(5) 0.055(4) Uani 1 1 d .
H2 H 0.9037 0.9687 0.9983 0.066 Uiso 1 1 calc R
C3 C 0.8345(10) 1.1121(17) 1.0242(6) 0.063(4) Uani 1 1 d .
H3A H 0.8313 1.0703 1.0568 0.076 Uiso 1 1 calc R
C4 C 0.7974(9) 1.2332(18) 1.0141(7) 0.062(4) Uani 1 1 d .
H4 H 0.7732 1.2795 1.0403 0.075 Uiso 1 1 calc R
C5 C 0.7962(9) 1.2850(17) 0.9655(7) 0.065(5) Uani 1 1 d .
H5A H 0.7644 1.3631 0.9563 0.078 Uiso 1 1 calc R
C6 C 0.8405(8) 1.2267(13) 0.9282(5) 0.046(3) Uani 1 1 d .
H6 H 0.8449 1.2699 0.8961 0.055 Uiso 1 1 calc R
C7 C 0.9351(9) 0.8862(16) 0.9077(5) 0.046(4) Uani 1 1 d .
C8 C 0.8629(8) 0.8039(15) 0.9060(5) 0.044(4) Uani 1 1 d .
H8 H 0.8082 0.8418 0.9007 0.052 Uiso 1 1 calc R
C9 C 0.8726(9) 0.6670(14) 0.9119(5) 0.048(4) Uani 1 1 d .
H9 H 0.8235 0.6134 0.9087 0.057 Uiso 1 1 calc R
C10 C 0.9492(9) 0.6072(15) 0.9220(6) 0.051(4) Uani 1 1 d .
C11 C 1.0203(10) 0.6911(16) 0.9266(5) 0.051(4) Uani 1 1 d .
H11 H 1.0753 0.6550 0.9353 0.061 Uiso 1 1 calc R
C12 C 1.0104(8) 0.8208(16) 0.9186(5) 0.046(4) Uani 1 1 d .
H12 H 1.0601 0.8727 0.9207 0.056 Uiso 1 1 calc R
C13 C 1.0294(10) 0.4114(17) 0.9363(7) 0.075(5) Uani 1 1 d .
H13A H 1.0613 0.4337 0.9080 0.113 Uiso 1 1 calc R
H13B H 1.0203 0.3155 0.9369 0.113 Uiso 1 1 calc R
H13C H 1.0610 0.4396 0.9699 0.113 Uiso 1 1 calc R
C14 C 0.9274(9) 1.0342(15) 0.8998(5) 0.049(4) Uani 1 1 d .
H14 H 0.9856 1.0722 0.9046 0.059 Uiso 1 1 calc R
C15 C 0.8880(8) 1.0604(14) 0.8452(5) 0.043(3) Uani 1 1 d .
H15 H 0.8355 1.0186 0.8339 0.052 Uiso 1 1 calc R
C16 C 0.9185(8) 1.1364(13) 0.8105(5) 0.039(3) Uani 1 1 d .
C17 C 0.8747(8) 1.1616(13) 0.7568(6) 0.045(4) Uani 1 1 d .
C18 C 0.7519(9) 1.1192(15) 0.6970(5) 0.055(4) Uani 1 1 d .
H18A H 0.6934 1.0890 0.6975 0.066 Uiso 1 1 calc R
H18B H 0.7508 1.2156 0.6900 0.066 Uiso 1 1 calc R
C19 C 0.7876(13) 1.0499(19) 0.6562(7) 0.088(6) Uani 1 1 d .
H19A H 0.8471 1.0742 0.6579 0.133 Uiso 1 1 calc R
H19B H 0.7569 1.0746 0.6219 0.133 Uiso 1 1 calc R
H19C H 0.7830 0.9542 0.6612 0.133 Uiso 1 1 calc R
C20 C 1.0526(11) 0.9948(17) 0.7293(6) 0.070(5) Uani 1 1 d .
H20A H 0.9931 1.0130 0.7165 0.106 Uiso 1 1 calc R
H20B H 1.0569 0.9209 0.7542 0.106 Uiso 1 1 calc R
H20C H 1.0816 0.9718 0.6998 0.106 Uiso 1 1 calc R
C21 C 1.0976(9) 1.2257(18) 0.7204(5) 0.062(4) Uani 1 1 d .
H21A H 1.1257 1.1991 0.6909 0.093 Uiso 1 1 calc R
H21B H 1.1305 1.2955 0.7404 0.093 Uiso 1 1 calc R
H21C H 1.0411 1.2592 0.7072 0.093 Uiso 1 1 calc R
C22 C 0.4784(9) 0.3325(15) 0.5901(5) 0.048(4) Uani 1 1 d .
C23 C 0.4069(11) 0.3833(16) 0.5654(6) 0.059(4) Uani 1 1 d .
H23 H 0.3585 0.3290 0.5570 0.070 Uiso 1 1 calc R
C24 C 0.4040(11) 0.5142(17) 0.5525(5) 0.059(4) Uani 1 1 d .
H24 H 0.3522 0.5481 0.5349 0.071 Uiso 1 1 calc R
C25 C 0.4716(12) 0.6022(17) 0.5632(6) 0.070(5) Uani 1 1 d .
H25 H 0.4676 0.6929 0.5534 0.084 Uiso 1 1 calc R
C26 C 0.5440(12) 0.5472(17) 0.5889(6) 0.068(5) Uani 1 1 d .
H26 H 0.5923 0.6015 0.5978 0.082 Uiso 1 1 calc R
C27 C 0.5488(11) 0.4146(17) 0.6021(6) 0.066(5) Uani 1 1 d .
H27 H 0.6002 0.3788 0.6194 0.079 Uiso 1 1 calc R
C28 C 0.5497(7) 0.1044(14) 0.5789(5) 0.041(3) Uani 1 1 d .
C29 C 0.5632(10) -0.0294(15) 0.5911(6) 0.057(4) Uani 1 1 d .
H29 H 0.5351 -0.0680 0.6172 0.069 Uiso 1 1 calc R
C30 C 0.6142(9) -0.1047(16) 0.5673(6) 0.062(4) Uani 1 1 d .
H30 H 0.6236 -0.1937 0.5786 0.074 Uiso 1 1 calc R
C31 C 0.6531(8) -0.0596(15) 0.5280(5) 0.045(4) Uani 1 1 d .
C32 C 0.6429(8) 0.0719(17) 0.5150(5) 0.051(4) Uani 1 1 d .
H32 H 0.6708 0.1083 0.4883 0.061 Uiso 1 1 calc R
C33 C 0.5917(7) 0.1521(15) 0.5410(5) 0.047(4) Uani 1 1 d .
H33 H 0.5861 0.2431 0.5319 0.056 Uiso 1 1 calc R
C34 C 0.7238(10) -0.1098(18) 0.4564(6) 0.073(5) Uani 1 1 d .
H34A H 0.6730 -0.0857 0.4323 0.109 Uiso 1 1 calc R
H34B H 0.7513 -0.1852 0.4421 0.109 Uiso 1 1 calc R
H34C H 0.7625 -0.0343 0.4608 0.109 Uiso 1 1 calc R
C35 C 0.4874(8) 0.1869(14) 0.6055(5) 0.042(3) Uani 1 1 d .
H35 H 0.4306 0.1457 0.5954 0.050 Uiso 1 1 calc R
C36 C 0.5083(8) 0.1731(15) 0.6623(5) 0.050(4) Uani 1 1 d .
H36 H 0.5538 0.2275 0.6773 0.060 Uiso 1 1 calc R
C37 C 0.4760(9) 0.0995(14) 0.6968(5) 0.045(4) Uani 1 1 d .
C38 C 0.5087(9) 0.0941(15) 0.7511(6) 0.060(5) Uani 1 1 d .
C39 C 0.5937(18) 0.185(3) 0.8205(6) 0.190(18) Uani 1 1 d D
H39A H 0.6007 0.0916 0.8323 0.229 Uiso 1 1 calc R
H39B H 0.5511 0.2263 0.8393 0.229 Uiso 1 1 calc R
C40 C 0.6755(11) 0.256(3) 0.8341(8) 0.21(2) Uani 1 1 d D
H40A H 0.7208 0.2023 0.8232 0.309 Uiso 1 1 calc R
H40B H 0.6868 0.2701 0.8720 0.309 Uiso 1 1 calc R
H40C H 0.6725 0.3412 0.8160 0.309 Uiso 1 1 calc R
C41 C 0.2867(11) -0.0174(18) 0.7738(6) 0.074(5) Uani 1 1 d .
H41A H 0.3441 -0.0468 0.7871 0.111 Uiso 1 1 calc R
H41B H 0.2556 -0.0898 0.7545 0.111 Uiso 1 1 calc R
H41C H 0.2582 0.0086 0.8033 0.111 Uiso 1 1 calc R
C42 C 0.3203(8) 0.2214(18) 0.7641(6) 0.062(4) Uani 1 1 d .
H42A H 0.2796 0.2535 0.7859 0.094 Uiso 1 1 calc R
H42B H 0.3265 0.2871 0.7370 0.094 Uiso 1 1 calc R
H42C H 0.3749 0.2072 0.7860 0.094 Uiso 1 1 calc R
C43 C 0.3843(8) 0.6267(16) 0.9234(5) 0.048(4) Uani 1 1 d .
C44 C 0.3575(11) 0.7525(18) 0.9101(9) 0.092(7) Uani 1 1 d .
H44 H 0.3841 0.7969 0.8845 0.111 Uiso 1 1 calc R
C45 C 0.2952(12) 0.821(2) 0.9305(8) 0.096(7) Uani 1 1 d .
H45 H 0.2757 0.9047 0.9174 0.116 Uiso 1 1 calc R
C46 C 0.2625(11) 0.7587(19) 0.9716(8) 0.084(6) Uani 1 1 d .
H46 H 0.2243 0.8045 0.9900 0.101 Uiso 1 1 calc R
C47 C 0.2855(12) 0.6341(19) 0.9846(6) 0.080(6) Uani 1 1 d .
H47 H 0.2597 0.5900 1.0106 0.096 Uiso 1 1 calc R
C48 C 0.3456(11) 0.5679(19) 0.9614(6) 0.082(6) Uani 1 1 d .
H48 H 0.3604 0.4799 0.9720 0.099 Uiso 1 1 calc R
C49 C 0.4632(10) 0.4118(19) 0.9102(6) 0.061(5) Uani 1 1 d .
C50 C 0.5383(12) 0.359(2) 0.9321(5) 0.080(6) Uani 1 1 d .
H50 H 0.5840 0.4189 0.9407 0.095 Uiso 1 1 calc R
C51 C 0.5540(12) 0.228(2) 0.9428(6) 0.067(5) Uani 1 1 d .
H51 H 0.6076 0.1976 0.9592 0.081 Uiso 1 1 calc R
C52 C 0.4876(15) 0.141(2) 0.9285(7) 0.081(6) Uani 1 1 d .
C53 C 0.4097(11) 0.193(2) 0.9073(7) 0.077(6) Uani 1 1 d .
H53 H 0.3634 0.1342 0.8990 0.093 Uiso 1 1 calc R
C54 C 0.3975(11) 0.3204(16) 0.8982(6) 0.059(4) Uani 1 1 d .
H54 H 0.3433 0.3509 0.8832 0.070 Uiso 1 1 calc R
C55 C 0.5760(17) -0.059(3) 0.9541(10) 0.148(11) Uani 1 1 d .
H55A H 0.6155 -0.0417 0.9295 0.221 Uiso 1 1 calc R
H55B H 0.5666 -0.1550 0.9562 0.221 Uiso 1 1 calc R
H55C H 0.5995 -0.0258 0.9889 0.221 Uiso 1 1 calc R
C56 C 0.4494(9) 0.5551(17) 0.8959(5) 0.057(4) Uani 1 1 d .
H56 H 0.5045 0.6025 0.9044 0.069 Uiso 1 1 calc R
C57 C 0.4215(8) 0.5644(16) 0.8389(5) 0.053(4) Uani 1 1 d .
H57 H 0.3775 0.5071 0.8240 0.063 Uiso 1 1 calc R
C58 C 0.4537(7) 0.6469(15) 0.8070(5) 0.044(4) Uani 1 1 d .
C59 C 0.4197(8) 0.6573(16) 0.7513(7) 0.055(4) Uani 1 1 d .
C60 C 0.3456(12) 0.5328(19) 0.6783(7) 0.088(6) Uani 1 1 d .
H60A H 0.3422 0.4382 0.6682 0.106 Uiso 1 1 calc R
H60B H 0.3846 0.5785 0.6579 0.106 Uiso 1 1 calc R
C61 C 0.2614(12) 0.595(2) 0.6694(8) 0.116(8) Uani 1 1 d .
H61A H 0.2183 0.5279 0.6726 0.174 Uiso 1 1 calc R
H61B H 0.2513 0.6337 0.6343 0.174 Uiso 1 1 calc R
H61C H 0.2585 0.6646 0.6955 0.174 Uiso 1 1 calc R
C62 C 0.6341(9) 0.7875(16) 0.7262(6) 0.061(4) Uani 1 1 d .
H62A H 0.6663 0.7636 0.6982 0.092 Uiso 1 1 calc R
H62B H 0.6606 0.8636 0.7456 0.092 Uiso 1 1 calc R
H62C H 0.5763 0.8105 0.7109 0.092 Uiso 1 1 calc R
C63 C 0.6025(10) 0.5497(18) 0.7372(6) 0.073(5) Uani 1 1 d .
H63A H 0.5607 0.5675 0.7063 0.109 Uiso 1 1 calc R
H63B H 0.5767 0.4964 0.7623 0.109 Uiso 1 1 calc R
H63C H 0.6501 0.5011 0.7266 0.109 Uiso 1 1 calc R
C64 C -0.0068(8) 0.8078(14) 0.5917(5) 0.042(3) Uani 1 1 d .
C65 C -0.0831(9) 0.8636(15) 0.5720(5) 0.051(4) Uani 1 1 d .
H65 H -0.1326 0.8107 0.5672 0.061 Uiso 1 1 calc R
C66 C -0.0877(9) 0.9940(16) 0.5594(5) 0.053(4) Uani 1 1 d .
H66 H -0.1406 1.0298 0.5445 0.063 Uiso 1 1 calc R
C67 C -0.0159(9) 1.0799(16) 0.5676(5) 0.057(4) Uani 1 1 d .
H67 H -0.0203 1.1719 0.5600 0.068 Uiso 1 1 calc R
C68 C 0.0603(10) 1.0210(16) 0.5872(6) 0.055(4) Uani 1 1 d .
H68 H 0.1099 1.0736 0.5922 0.066 Uiso 1 1 calc R
C69 C 0.0662(9) 0.8892(15) 0.5997(5) 0.051(4) Uani 1 1 d .
H69 H 0.1191 0.8521 0.6138 0.062 Uiso 1 1 calc R
C70 C 0.0601(7) 0.5830(15) 0.5763(5) 0.042(3) Uani 1 1 d .
C71 C 0.0771(11) 0.4523(16) 0.5883(7) 0.070(5) Uani 1 1 d .
H71 H 0.0529 0.4133 0.6160 0.084 Uiso 1 1 calc R
C72 C 0.1267(10) 0.3767(15) 0.5624(6) 0.067(5) Uani 1 1 d .
H72 H 0.1396 0.2887 0.5738 0.080 Uiso 1 1 calc R
C73 C 0.1596(8) 0.4262(14) 0.5186(6) 0.046(4) Uani 1 1 d .
C74 C 0.1456(7) 0.5562(14) 0.5076(5) 0.042(3) Uani 1 1 d .
H74 H 0.1710 0.5961 0.4805 0.050 Uiso 1 1 calc R
C75 C 0.0960(8) 0.6308(15) 0.5344(5) 0.052(4) Uani 1 1 d .
H75 H 0.0854 0.7201 0.5240 0.063 Uiso 1 1 calc R
C76 C 0.2222(10) 0.3780(16) 0.4433(6) 0.064(4) Uani 1 1 d .
H76A H 0.1691 0.4024 0.4215 0.097 Uiso 1 1 calc R
H76B H 0.2475 0.3029 0.4274 0.097 Uiso 1 1 calc R
H76C H 0.2609 0.4534 0.4461 0.097 Uiso 1 1 calc R
C77 C 0.0020(8) 0.6650(12) 0.6059(5) 0.038(3) Uani 1 1 d .
H77 H -0.0554 0.6251 0.5978 0.046 Uiso 1 1 calc R
C78 C 0.0287(8) 0.6494(14) 0.6623(5) 0.042(3) Uani 1 1 d .
H78 H 0.0783 0.6965 0.6761 0.051 Uiso 1 1 calc R
C79 C -0.0061(8) 0.5787(13) 0.6975(5) 0.039(3) Uani 1 1 d .
C80 C 0.0338(9) 0.5705(16) 0.7516(4) 0.043(3) Uani 1 1 d .
C81 C 0.1320(10) 0.6678(17) 0.8171(6) 0.064(5) Uani 1 1 d .
H81A H 0.0897 0.6521 0.8407 0.077 Uiso 1 1 calc R
H81B H 0.1571 0.7564 0.8249 0.077 Uiso 1 1 calc R
C82 C 0.1975(11) 0.566(2) 0.8252(7) 0.092(6) Uani 1 1 d .
H82A H 0.1713 0.4783 0.8219 0.138 Uiso 1 1 calc R
H82B H 0.2299 0.5758 0.8603 0.138 Uiso 1 1 calc R
H82C H 0.2352 0.5762 0.7990 0.138 Uiso 1 1 calc R
C83 C -0.1439(9) 0.7365(15) 0.7657(6) 0.056(4) Uani 1 1 d .
H83A H -0.1845 0.7786 0.7853 0.084 Uiso 1 1 calc R
H83B H -0.1335 0.7945 0.7369 0.084 Uiso 1 1 calc R
H83C H -0.0910 0.7208 0.7891 0.084 Uiso 1 1 calc R
C84 C -0.1863(10) 0.5068(15) 0.7828(5) 0.059(4) Uani 1 1 d .
H84A H -0.1319 0.4929 0.8050 0.089 Uiso 1 1 calc R
H84B H -0.2044 0.4244 0.7645 0.089 Uiso 1 1 calc R
H84C H -0.2283 0.5336 0.8047 0.089 Uiso 1 1 calc R

loop_
_atom_site_aniso_label
_atom_site_aniso_U_11
_atom_site_aniso_U_22
_atom_site_aniso_U_33
_atom_site_aniso_U_23
_atom_site_aniso_U_13
_atom_site_aniso_U_12
S1 0.043(2) 0.047(2) 0.063(3) 0.011(2) 0.0176(19) 0.009(2)
S2 0.0366(19) 0.060(3) 0.062(2) 0.001(2) 0.0141(17) 0.003(2)
S3 0.035(2) 0.068(3) 0.061(2) 0.002(2) 0.0111(18) 0.008(2)
S4 0.0283(16) 0.046(2) 0.056(2) 0.0023(19) 0.0114(15) 0.0024(18)
N1 0.047(7) 0.022(6) 0.061(7) -0.005(5) 0.023(6) 0.004(5)
N2 0.070(8) 0.037(8) 0.057(7) 0.022(6) 0.003(7) 0.021(7)
N3 0.045(7) 0.033(6) 0.063(7) -0.013(6) 0.021(6) -0.008(6)
N4 0.057(8) 0.078(11) 0.062(8) 0.009(8) 0.020(7) 0.020(8)
N5 0.028(6) 0.055(8) 0.070(8) -0.011(6) 0.014(6) 0.009(6)
N6 0.049(7) 0.053(9) 0.083(9) 0.013(7) 0.029(7) 0.014(7)
N7 0.045(7) 0.036(7) 0.072(8) -0.006(6) 0.034(6) -0.004(6)
N8 0.044(6) 0.023(6) 0.047(6) 0.003(5) 0.012(5) -0.012(5)
O1 0.054(6) 0.051(7) 0.084(7) 0.002(6) 0.019(6) -0.017(6)
O2 0.060(6) 0.052(7) 0.055(6) 0.010(5) 0.013(5) -0.009(6)
O3 0.066(6) 0.071(8) 0.056(6) 0.014(6) 0.001(5) -0.021(6)
O4 0.064(7) 0.050(7) 0.069(7) 0.003(5) 0.023(5) 0.024(5)
O5 0.030(5) 0.051(7) 0.082(7) 0.009(5) 0.025(5) -0.008(5)
O6 0.055(6) 0.057(7) 0.092(8) 0.002(6) 0.023(6) 0.009(6)
O7 0.036(5) 0.051(6) 0.058(6) 0.008(5) 0.005(5) 0.003(5)
O8 0.147(12) 0.165(14) 0.044(7) -0.014(7) 0.027(7) -0.118(12)
O9 0.054(6) 0.048(7) 0.075(7) 0.012(6) 0.008(5) 0.001(5)
O10 0.029(5) 0.055(7) 0.081(7) 0.000(5) 0.022(5) -0.007(5)
O11 0.120(12) 0.077(11) 0.099(10) 0.006(8) 0.031(9) 0.001(9)
O12 0.061(7) 0.059(8) 0.063(7) 0.003(6) 0.012(5) -0.008(6)
O13 0.083(8) 0.120(11) 0.043(6) 0.002(7) 0.001(6) -0.026(9)
O14 0.021(5) 0.095(9) 0.082(7) -0.004(7) 0.009(5) -0.007(6)
O15 0.046(6) 0.083(8) 0.073(7) 0.011(7) 0.018(5) 0.037(6)
O16 0.063(6) 0.049(6) 0.060(6) 0.000(5) 0.018(5) 0.005(5)
O17 0.043(6) 0.063(7) 0.052(6) 0.010(5) 0.011(5) 0.019(5)
O18 0.063(6) 0.078(8) 0.036(6) -0.003(5) 0.001(5) -0.024(6)
O19 0.054(6) 0.042(6) 0.088(7) 0.017(6) 0.023(5) 0.010(5)
O20 0.027(4) 0.037(5) 0.057(5) -0.004(4) 0.016(4) -0.001(4)
C1 0.052(8) 0.052(11) 0.047(8) 0.002(7) 0.009(7) -0.026(8)
C2 0.045(8) 0.063(11) 0.057(9) -0.009(8) 0.008(7) -0.012(8)
C3 0.072(10) 0.062(12) 0.062(10) 0.004(8) 0.029(8) 0.001(9)
C4 0.042(9) 0.072(13) 0.076(12) 0.001(10) 0.020(8) -0.004(9)
C5 0.052(10) 0.058(11) 0.086(12) -0.027(10) 0.018(9) -0.006(8)
C6 0.050(8) 0.028(8) 0.054(8) -0.009(7) -0.009(7) -0.012(7)
C7 0.050(9) 0.062(10) 0.026(7) 0.006(7) 0.001(6) 0.009(8)
C8 0.019(6) 0.064(11) 0.047(8) 0.007(7) 0.004(6) 0.002(7)
C9 0.059(10) 0.036(9) 0.051(9) -0.005(7) 0.018(7) 0.011(7)
C10 0.053(9) 0.041(10) 0.061(9) 0.002(7) 0.015(7) -0.009(8)
C11 0.058(10) 0.054(11) 0.041(8) -0.008(7) 0.009(7) 0.016(8)
C12 0.030(7) 0.057(11) 0.055(9) 0.001(8) 0.016(7) 0.004(7)
C13 0.056(10) 0.062(12) 0.105(14) -0.018(10) -0.002(10) 0.016(9)
C14 0.042(8) 0.058(11) 0.052(9) -0.021(7) 0.019(7) -0.021(7)
C15 0.040(7) 0.042(8) 0.047(8) -0.001(7) 0.005(6) 0.003(7)
C16 0.034(7) 0.031(7) 0.056(8) 0.000(7) 0.014(7) 0.000(7)
C17 0.039(8) 0.018(8) 0.079(11) -0.007(7) 0.014(8) -0.009(6)
C18 0.056(9) 0.054(10) 0.056(9) 0.007(8) 0.005(8) -0.013(8)
C19 0.125(16) 0.068(13) 0.082(12) -0.008(10) 0.046(12) -0.014(13)
C20 0.087(13) 0.061(12) 0.074(11) 0.007(9) 0.044(10) 0.011(10)
C21 0.055(9) 0.084(13) 0.049(9) 0.006(9) 0.014(7) 0.021(10)
C22 0.043(9) 0.048(10) 0.054(9) -0.002(7) 0.005(7) -0.001(8)
C23 0.067(11) 0.053(11) 0.059(9) -0.009(8) 0.020(9) -0.010(9)
C24 0.077(12) 0.057(11) 0.047(9) 0.013(8) 0.016(8) 0.022(9)
C25 0.081(12) 0.056(12) 0.072(11) 0.000(9) 0.006(10) -0.001(11)
C26 0.086(13) 0.040(11) 0.077(11) 0.000(9) 0.010(10) -0.016(10)
C27 0.073(11) 0.074(13) 0.053(9) -0.005(9) 0.022(8) -0.027(10)
C28 0.030(7) 0.046(10) 0.051(8) 0.008(7) 0.015(6) -0.015(6)
C29 0.070(11) 0.046(10) 0.061(10) 0.001(8) 0.028(9) -0.022(9)
C30 0.061(10) 0.042(10) 0.091(12) 0.010(9) 0.037(9) 0.006(8)
C31 0.031(7) 0.044(10) 0.059(9) -0.007(8) 0.000(7) -0.003(7)
C32 0.031(7) 0.068(11) 0.056(8) -0.004(9) 0.013(6) -0.010(8)
C33 0.032(7) 0.056(10) 0.050(8) 0.016(7) -0.003(6) -0.013(7)
C34 0.067(11) 0.083(13) 0.082(11) -0.002(10) 0.050(9) -0.007(10)
C35 0.027(6) 0.045(9) 0.053(8) 0.002(7) 0.002(6) -0.016(6)
C36 0.039(8) 0.058(11) 0.051(9) 0.007(8) 0.003(7) 0.013(7)
C37 0.060(9) 0.039(9) 0.041(8) -0.002(7) 0.023(7) -0.007(7)
C38 0.056(9) 0.047(10) 0.086(12) -0.002(9) 0.036(9) -0.037(8)
C39 0.21(3) 0.33(4) 0.039(11) -0.037(16) 0.039(14) -0.23(3)
C40 0.080(16) 0.45(6) 0.096(16) 0.05(3) 0.052(13) 0.13(3)
C41 0.075(12) 0.080(13) 0.075(11) 0.025(10) 0.036(10) 0.013(10)
C42 0.033(8) 0.079(13) 0.077(11) -0.015(10) 0.015(8) 0.005(9)
C43 0.041(7) 0.062(11) 0.040(8) -0.005(7) 0.003(6) -0.019(8)
C44 0.082(13) 0.047(11) 0.167(19) -0.016(12) 0.083(14) -0.010(10)
C45 0.096(15) 0.076(14) 0.132(17) -0.004(13) 0.067(13) 0.015(12)
C46 0.067(11) 0.069(13) 0.127(16) 0.002(12) 0.053(11) -0.003(11)
C47 0.111(14) 0.073(13) 0.067(10) 0.029(10) 0.050(10) 0.034(12)
C48 0.105(13) 0.071(12) 0.086(11) 0.020(11) 0.063(11) 0.029(12)
C49 0.046(9) 0.091(14) 0.046(9) 0.004(9) 0.011(8) -0.009(10)
C50 0.068(12) 0.14(2) 0.036(9) 0.009(11) 0.021(9) 0.016(13)
C51 0.091(14) 0.070(13) 0.045(9) -0.004(9) 0.024(9) 0.042(12)
C52 0.110(17) 0.074(15) 0.073(12) -0.022(11) 0.054(12) -0.028(15)
C53 0.040(10) 0.112(19) 0.081(12) 0.006(12) 0.011(9) 0.000(11)
C54 0.070(11) 0.043(10) 0.067(10) 0.007(8) 0.022(9) -0.023(9)
C55 0.14(2) 0.18(3) 0.14(2) -0.02(2) 0.051(18) 0.05(2)
C56 0.047(8) 0.069(12) 0.057(9) -0.015(9) 0.014(7) -0.008(9)
C57 0.032(7) 0.057(10) 0.071(10) -0.013(9) 0.014(7) 0.005(8)
C58 0.022(6) 0.063(10) 0.047(8) -0.010(7) 0.010(6) -0.014(7)
C59 0.027(7) 0.047(10) 0.095(13) -0.009(9) 0.021(8) -0.025(7)
C60 0.101(15) 0.063(13) 0.107(15) 0.003(11) 0.036(13) -0.010(11)
C61 0.076(13) 0.15(2) 0.120(16) 0.008(16) -0.003(12) 0.059(15)
C62 0.037(8) 0.056(10) 0.094(12) 0.019(9) 0.020(8) -0.002(8)
C63 0.063(10) 0.080(14) 0.080(11) -0.035(10) 0.026(9) -0.015(10)
C64 0.042(8) 0.040(9) 0.048(8) -0.004(7) 0.022(7) -0.005(7)
C65 0.043(9) 0.048(10) 0.061(9) -0.012(8) 0.005(7) 0.008(8)
C66 0.044(8) 0.052(11) 0.062(9) -0.013(8) 0.010(7) 0.004(8)
C67 0.065(10) 0.045(9) 0.065(9) -0.009(8) 0.026(8) 0.010(9)
C68 0.050(9) 0.054(11) 0.063(9) -0.003(8) 0.016(8) -0.022(8)
C69 0.046(9) 0.056(10) 0.057(9) 0.004(8) 0.025(7) -0.017(8)
C70 0.026(6) 0.051(10) 0.051(8) 0.000(7) 0.014(6) -0.017(7)
C71 0.086(12) 0.048(11) 0.088(12) 0.015(9) 0.053(10) -0.004(10)
C72 0.077(11) 0.030(9) 0.100(12) 0.019(9) 0.036(10) 0.012(9)
C73 0.032(7) 0.040(9) 0.071(10) -0.009(8) 0.018(7) -0.014(7)
C74 0.030(6) 0.046(9) 0.051(8) 0.007(7) 0.013(6) 0.010(7)
C75 0.030(7) 0.048(9) 0.076(10) 0.015(8) -0.002(7) 0.018(7)
C76 0.065(10) 0.061(11) 0.075(11) -0.012(9) 0.035(9) -0.002(9)
C77 0.027(7) 0.035(9) 0.055(9) -0.006(6) 0.011(6) -0.015(6)
C78 0.027(7) 0.040(8) 0.059(9) -0.014(7) 0.005(6) -0.011(7)
C79 0.040(7) 0.026(7) 0.055(8) 0.001(7) 0.021(6) -0.015(7)
C80 0.058(9) 0.050(9) 0.023(7) 0.015(7) 0.015(7) 0.021(9)
C81 0.059(10) 0.065(12) 0.075(12) -0.003(9) 0.034(9) -0.001(9)
C82 0.075(12) 0.092(15) 0.114(14) 0.012(13) 0.028(11) -0.005(13)
C83 0.051(9) 0.060(11) 0.061(9) -0.006(8) 0.018(7) -0.001(8)
C84 0.067(10) 0.058(10) 0.061(9) 0.012(8) 0.037(8) 0.010(8)

loop_
_atom_type_symbol
_atom_type_description
_atom_type_scat_dispersion_real
_atom_type_scat_dispersion_imag
_atom_type_scat_source
C C 0.0033 0.0016 'International Tables Vol C Tables 4.2.6.8 and 6.1.1.4'
H H 0.0000 0.0000 'International Tables Vol C Tables 4.2.6.8 and 6.1.1.4'
N N 0.0061 0.0033 'International Tables Vol C Tables 4.2.6.8 and 6.1.1.4'
O O 0.0106 0.0060 'International Tables Vol C Tables 4.2.6.8 and 6.1.1.4'
S S 0.1246 0.1234 'International Tables Vol C Tables 4.2.6.8 and 6.1.1.4'

loop_
_geom_angle_atom_site_label_1
_geom_angle_atom_site_label_2
_geom_angle_atom_site_label_3
_geom_angle
O4 S1 O5 120.0(7)
O4 S1 N2 104.6(6)
O5 S1 N2 107.4(6)
O4 S1 N1 108.6(6)
O5 S1 N1 103.8(6)
N2 S1 N1 112.7(6)
O10 S2 O9 121.0(6)
O10 S2 N3 104.7(6)
O9 S2 N3 108.3(6)
O10 S2 N4 105.5(7)
O9 S2 N4 105.5(7)
N3 S2 N4 111.9(6)
O15 S3 O14 122.2(7)
O15 S3 N6 106.3(6)
O14 S3 N6 106.0(6)
O15 S3 N5 107.2(6)
O14 S3 N5 102.6(6)
N6 S3 N5 112.8(6)
O19 S4 O20 120.6(6)
O19 S4 N8 108.6(6)
O20 S4 N8 107.1(5)
O19 S4 N7 107.1(6)
O20 S4 N7 103.2(5)
N8 S4 N7 109.9(6)
C16 N1 S1 119.3(8)
C16 N1 H1 120.4
S1 N1 H1 120.4
C20 N2 C21 115.4(12)
C20 N2 S1 122.6(10)
C21 N2 S1 115.8(10)
C37 N3 S2 120.0(9)
C37 N3 H3 120.0
S2 N3 H3 120.0
C41 N4 C42 116.4(13)
C41 N4 S2 116.8(11)
C42 N4 S2 119.0(11)
C58 N5 S3 116.2(9)
C58 N5 H5 121.9
S3 N5 H5 121.9
C62 N6 C63 115.8(13)
C62 N6 S3 118.9(10)
C63 N6 S3 117.2(10)
C79 N7 S4 118.0(9)
C79 N7 H7 121.0
S4 N7 H7 121.0
C83 N8 C84 116.0(11)
C83 N8 S4 120.1(8)
C84 N8 S4 119.7(9)
C10 O1 C13 117.5(13)
C17 O3 C18 113.9(11)
C31 O6 C34 118.1(12)
C38 O8 C39 113.3(13)
C52 O11 C55 124(2)
C59 O13 C60 117.5(13)
C73 O16 C76 116.7(11)
C80 O18 C81 118.5(11)
C2 C1 C6 117.6(14)
C2 C1 C14 123.7(14)
C6 C1 C14 118.5(12)
C1 C2 C3 122.4(16)
C1 C2 H2 118.8
C3 C2 H2 118.8
C2 C3 C4 121.7(15)
C2 C3 H3A 119.1
C4 C3 H3A 119.1
C5 C4 C3 117.8(15)
C5 C4 H4 121.1
C3 C4 H4 121.1
C4 C5 C6 122.2(16)
C4 C5 H5A 118.9
C6 C5 H5A 118.9
C5 C6 C1 117.8(14)
C5 C6 H6 121.1
C1 C6 H6 121.1
C12 C7 C8 114.5(14)
C12 C7 C14 123.8(14)
C8 C7 C14 121.7(13)
C9 C8 C7 119.9(13)
C9 C8 H8 120.0
C7 C8 H8 120.0
C10 C9 C8 122.9(14)
C10 C9 H9 118.6
C8 C9 H9 118.6
O1 C10 C9 116.2(14)
O1 C10 C11 127.3(14)
C9 C10 C11 116.5(14)
C12 C11 C10 120.1(15)
C12 C11 H11 120.0
C10 C11 H11 120.0
C11 C12 C7 126.0(15)
C11 C12 H12 117.0
C7 C12 H12 117.0
O1 C13 H13A 109.5
O1 C13 H13B 109.5
H13A C13 H13B 109.5
O1 C13 H13C 109.5
H13A C13 H13C 109.5
H13B C13 H13C 109.5
C15 C14 C7 108.7(11)
C15 C14 C1 112.4(12)
C7 C14 C1 111.8(11)
C15 C14 H14 107.9
C7 C14 H14 107.9
C1 C14 H14 107.9
C16 C15 C14 126.8(13)
C16 C15 H15 116.6
C14 C15 H15 116.6
C15 C16 N1 123.0(12)
C15 C16 C17 124.2(12)
N1 C16 C17 112.7(10)
O2 C17 O3 127.2(14)
O2 C17 C16 122.7(13)
O3 C17 C16 109.9(12)
C19 C18 O3 109.2(14)
C19 C18 H18A 109.8
O3 C18 H18A 109.8
C19 C18 H18B 109.8
O3 C18 H18B 109.8
H18A C18 H18B 108.3
C18 C19 H19A 109.5
C18 C19 H19B 109.5
H19A C19 H19B 109.5
C18 C19 H19C 109.5
H19A C19 H19C 109.5
H19B C19 H19C 109.5
N2 C20 H20A 109.5
N2 C20 H20B 109.5
H20A C20 H20B 109.5
N2 C20 H20C 109.5
H20A C20 H20C 109.5
H20B C20 H20C 109.5
N2 C21 H21A 109.5
N2 C21 H21B 109.5
H21A C21 H21B 109.5
N2 C21 H21C 109.5
H21A C21 H21C 109.5
H21B C21 H21C 109.5
C23 C22 C27 119.3(16)
C23 C22 C35 122.6(14)
C27 C22 C35 118.1(14)
C22 C23 C24 119.2(17)
C22 C23 H23 120.4
C24 C23 H23 120.4
C23 C24 C25 124.8(17)
C23 C24 H24 117.6
C25 C24 H24 117.6
C26 C25 C24 114.6(16)
C26 C25 H25 122.7
C24 C25 H25 122.7
C25 C26 C27 121.7(17)
C25 C26 H26 119.1
C27 C26 H26 119.1
C26 C27 C22 120.5(18)
C26 C27 H27 119.8
C22 C27 H27 119.8
C33 C28 C29 115.4(13)
C33 C28 C35 123.7(13)
C29 C28 C35 120.8(11)
C30 C29 C28 122.3(13)
C30 C29 H29 118.8
C28 C29 H29 118.8
C29 C30 C31 122.6(15)
C29 C30 H30 118.7
C31 C30 H30 118.7
C30 C31 O6 118.3(14)
C30 C31 C32 117.3(13)
O6 C31 C32 124.4(13)
C31 C32 C33 120.1(12)
C31 C32 H32 120.0
C33 C32 H32 120.0
C28 C33 C32 122.2(14)
C28 C33 H33 118.9
C32 C33 H33 118.9
O6 C34 H34A 109.5
O6 C34 H34B 109.5
H34A C34 H34B 109.5
O6 C34 H34C 109.5
H34A C34 H34C 109.5
H34B C34 H34C 109.5
C36 C35 C22 110.6(12)
C36 C35 C28 109.2(11)
C22 C35 C28 116.7(10)
C36 C35 H35 106.6
C22 C35 H35 106.6
C28 C35 H35 106.6
C37 C36 C35 132.4(14)
C37 C36 H36 113.8
C35 C36 H36 113.8
C36 C37 C38 124.1(13)
C36 C37 N3 120.2(12)
C38 C37 N3 115.6(11)
O7 C38 O8 122.8(15)
O7 C38 C37 123.5(13)
O8 C38 C37 113.6(13)
O8 C39 C40 112.2(14)
O8 C39 H39A 109.2
C40 C39 H39A 109.2
O8 C39 H39B 109.2
C40 C39 H39B 109.2
H39A C39 H39B 107.9
C39 C40 H40A 109.5
C39 C40 H40B 109.5
H40A C40 H40B 109.5
C39 C40 H40C 109.5
H40A C40 H40C 109.5
H40B C40 H40C 109.5
N4 C41 H41A 109.5
N4 C41 H41B 109.5
H41A C41 H41B 109.5
N4 C41 H41C 109.5
H41A C41 H41C 109.5
H41B C41 H41C 109.5
N4 C42 H42A 109.5
N4 C42 H42B 109.5
H42A C42 H42B 109.5
N4 C42 H42C 109.5
H42A C42 H42C 109.5
H42B C42 H42C 109.5
C44 C43 C48 115.0(15)
C44 C43 C56 122.1(13)
C48 C43 C56 122.8(15)
C43 C44 C45 125.7(17)
C43 C44 H44 117.1
C45 C44 H44 117.1
C44 C45 C46 116.2(19)
C44 C45 H45 121.9
C46 C45 H45 121.9
C47 C46 C45 119.3(17)
C47 C46 H46 120.3
C45 C46 H46 120.3
C46 C47 C48 121.9(16)
C46 C47 H47 119.0
C48 C47 H47 119.0
C43 C48 C47 121.4(17)
C43 C48 H48 119.3
C47 C48 H48 119.3
C50 C49 C54 115.2(19)
C50 C49 C56 124.5(17)
C54 C49 C56 120.2(15)
C49 C50 C51 126(2)
C49 C50 H50 117.1
C51 C50 H50 117.1
C50 C51 C52 116.4(19)
C50 C51 H51 121.8
C52 C51 H51 121.8
O11 C52 C51 122(2)
O11 C52 C53 119(2)
C51 C52 C53 119(2)
C54 C53 C52 122(2)
C54 C53 H53 118.8
C52 C53 H53 118.8
C53 C54 C49 121.2(18)
C53 C54 H54 119.4
C49 C54 H54 119.4
O11 C55 H55A 109.5
O11 C55 H55B 109.5
H55A C55 H55B 109.5
O11 C55 H55C 109.5
H55A C55 H55C 109.5
H55B C55 H55C 109.5
C57 C56 C49 108.4(13)
C57 C56 C43 107.8(12)
C49 C56 C43 115.3(12)
C57 C56 H56 108.4
C49 C56 H56 108.4
C43 C56 H56 108.4
C58 C57 C56 124.7(14)
C58 C57 H57 117.6
C56 C57 H57 117.6
C57 C58 N5 125.4(13)
C57 C58 C59 122.1(12)
N5 C58 C59 112.0(12)
O12 C59 O13 122.1(16)
O12 C59 C58 127.4(14)
O13 C59 C58 110.5(13)
O13 C60 C61 104.6(15)
O13 C60 H60A 110.8
C61 C60 H60A 110.8
O13 C60 H60B 110.8
C61 C60 H60B 110.8
H60A C60 H60B 108.9
C60 C61 H61A 109.5
C60 C61 H61B 109.5
H61A C61 H61B 109.5
C60 C61 H61C 109.5
H61A C61 H61C 109.5
H61B C61 H61C 109.5
N6 C62 H62A 109.5
N6 C62 H62B 109.5
H62A C62 H62B 109.5
N6 C62 H62C 109.5
H62A C62 H62C 109.5
H62B C62 H62C 109.5
N6 C63 H63A 109.5
N6 C63 H63B 109.5
H63A C63 H63B 109.5
N6 C63 H63C 109.5
H63A C63 H63C 109.5
H63B C63 H63C 109.5
C65 C64 C69 119.1(14)
C65 C64 C77 122.3(13)
C69 C64 C77 118.6(13)
C66 C65 C64 120.0(15)
C66 C65 H65 120.0
C64 C65 H65 120.0
C65 C66 C67 122.6(15)
C65 C66 H66 118.7
C67 C66 H66 118.7
C68 C67 C66 116.1(14)
C68 C67 H67 121.9
C66 C67 H67 121.9
C69 C68 C67 122.0(15)
C69 C68 H68 119.0
C67 C68 H68 119.0
C68 C69 C64 120.1(15)
C68 C69 H69 119.9
C64 C69 H69 119.9
C71 C70 C75 114.7(13)
C71 C70 C77 121.5(11)
C75 C70 C77 123.7(13)
C72 C71 C70 123.0(13)
C72 C71 H71 118.5
C70 C71 H71 118.5
C71 C72 C73 121.1(14)
C71 C72 H72 119.4
C73 C72 H72 119.4
O16 C73 C74 127.5(12)
O16 C73 C72 116.2(13)
C74 C73 C72 116.2(13)
C73 C74 C75 121.4(13)
C73 C74 H74 119.3
C75 C74 H74 119.3
C74 C75 C70 123.3(14)
C74 C75 H75 118.4
C70 C75 H75 118.4
O16 C76 H76A 109.5
O16 C76 H76B 109.5
H76A C76 H76B 109.5
O16 C76 H76C 109.5
H76A C76 H76C 109.5
H76B C76 H76C 109.5
C78 C77 C64 110.6(11)
C78 C77 C70 109.2(11)
C64 C77 C70 116.3(10)
C78 C77 H77 106.8
C64 C77 H77 106.8
C70 C77 H77 106.8
C79 C78 C77 129.9(12)
C79 C78 H78 115.0
C77 C78 H78 115.0
C78 C79 N7 121.8(12)
C78 C79 C80 121.0(12)
N7 C79 C80 117.0(11)
O17 C80 O18 124.3(12)
O17 C80 C79 121.6(15)
O18 C80 C79 114.0(12)
O18 C81 C82 108.1(13)
O18 C81 H81A 110.1
C82 C81 H81A 110.1
O18 C81 H81B 110.1
C82 C81 H81B 110.1
H81A C81 H81B 108.4
C81 C82 H82A 109.5
C81 C82 H82B 109.5
H82A C82 H82B 109.5
C81 C82 H82C 109.5
H82A C82 H82C 109.5
H82B C82 H82C 109.5
N8 C83 H83A 109.5
N8 C83 H83B 109.5
H83A C83 H83B 109.5
N8 C83 H83C 109.5
H83A C83 H83C 109.5
H83B C83 H83C 109.5
N8 C84 H84A 109.5
N8 C84 H84B 109.5
H84A C84 H84B 109.5
N8 C84 H84C 109.5
H84A C84 H84C 109.5
H84B C84 H84C 109.5

loop_
_geom_bond_atom_site_label_1
_geom_bond_atom_site_label_2
_geom_bond_distance
S1 O4 1.399(10)
S1 O5 1.414(10)
S1 N2 1.588(12)
S1 N1 1.642(10)
S2 O10 1.425(10)
S2 O9 1.427(10)
S2 N3 1.637(11)
S2 N4 1.641(12)
S3 O15 1.413(11)
S3 O14 1.445(12)
S3 N6 1.622(12)
S3 N5 1.649(10)
S4 O19 1.403(10)
S4 O20 1.428(9)
S4 N8 1.582(10)
S4 N7 1.650(11)
N1 C16 1.456(16)
N1 H1 0.8800
N2 C20 1.43(2)
N2 C21 1.487(19)
N3 C37 1.445(17)
N3 H3 0.8800
N4 C41 1.457(19)
N4 C42 1.47(2)
N5 C58 1.416(17)
N5 H5 0.8800
N6 C62 1.461(18)
N6 C63 1.467(19)
N7 C79 1.405(16)
N7 H7 0.8800
N8 C83 1.456(18)
N8 C84 1.464(16)
O1 C10 1.308(17)
O1 C13 1.450(18)
O2 C17 1.204(15)
O3 C17 1.330(15)
O3 C18 1.478(16)
O6 C31 1.350(16)
O6 C34 1.407(16)
O7 C38 1.209(15)
O8 C38 1.316(17)
O8 C39 1.41(2)
O11 C52 1.38(2)
O11 C55 1.46(3)
O12 C59 1.201(17)
O13 C59 1.360(18)
O13 C60 1.475(19)
O16 C73 1.340(15)
O16 C76 1.442(16)
O17 C80 1.206(15)
O18 C80 1.341(17)
O18 C81 1.392(17)
C1 C2 1.352(18)
C1 C6 1.43(2)
C1 C14 1.549(18)
C2 C3 1.362(18)
C2 H2 0.9500
C3 C4 1.37(2)
C3 H3A 0.9500
C4 C5 1.36(2)
C4 H4 0.9500
C5 C6 1.407(19)
C5 H5A 0.9500
C6 H6 0.9500
C7 C12 1.370(19)
C7 C8 1.421(19)
C7 C14 1.51(2)
C8 C9 1.397(18)
C8 H8 0.9500
C9 C10 1.360(19)
C9 H9 0.9500
C10 C11 1.41(2)
C11 C12 1.33(2)
C11 H11 0.9500
C12 H12 0.9500
C13 H13A 0.9800
C13 H13B 0.9800
C13 H13C 0.9800
C14 C15 1.480(18)
C14 H14 1.0000
C15 C16 1.327(17)
C15 H15 0.9500
C16 C17 1.482(19)
C18 C19 1.453(19)
C18 H18A 0.9900
C18 H18B 0.9900
C19 H19A 0.9800
C19 H19B 0.9800
C19 H19C 0.9800
C20 H20A 0.9800
C20 H20B 0.9800
C20 H20C 0.9800
C21 H21A 0.9800
C21 H21B 0.9800
C21 H21C 0.9800
C22 C23 1.33(2)
C22 C27 1.40(2)
C22 C35 1.53(2)
C23 C24 1.36(2)
C23 H23 0.9500
C24 C25 1.40(2)
C24 H24 0.9500
C25 C26 1.37(2)
C25 H25 0.9500
C26 C27 1.38(2)
C26 H26 0.9500
C27 H27 0.9500
C28 C33 1.357(16)
C28 C29 1.40(2)
C28 C35 1.540(18)
C29 C30 1.332(19)
C29 H29 0.9500
C30 C31 1.349(18)
C30 H30 0.9500
C31 C32 1.37(2)
C32 C33 1.395(19)
C32 H32 0.9500
C33 H33 0.9500
C34 H34A 0.9800
C34 H34B 0.9800
C34 H34C 0.9800
C35 C36 1.462(17)
C35 H35 1.0000
C36 C37 1.325(17)
C36 H36 0.9500
C37 C38 1.42(2)
C39 C40 1.491(18)
C39 H39A 0.9900
C39 H39B 0.9900
C40 H40A 0.9800
C40 H40B 0.9800
C40 H40C 0.9800
C41 H41A 0.9800
C41 H41B 0.9800
C41 H41C 0.9800
C42 H42A 0.9800
C42 H42B 0.9800
C42 H42C 0.9800
C43 C44 1.37(2)
C43 C48 1.372(19)
C43 C56 1.530(19)
C44 C45 1.38(2)
C44 H44 0.9500
C45 C46 1.40(2)
C45 H45 0.9500
C46 C47 1.34(2)
C46 H46 0.9500
C47 C48 1.38(2)
C47 H47 0.9500
C48 H48 0.9500
C49 C50 1.36(2)
C49 C54 1.40(2)
C49 C56 1.50(2)
C50 C51 1.37(2)
C50 H50 0.9500
C51 C52 1.38(2)
C51 H51 0.9500
C52 C53 1.39(3)
C53 C54 1.32(2)
C53 H53 0.9500
C54 H54 0.9500
C55 H55A 0.9800
C55 H55B 0.9800
C55 H55C 0.9800
C56 C57 1.476(19)
C56 H56 1.0000
C57 C58 1.329(18)
C57 H57 0.9500
C58 C59 1.46(2)
C60 C61 1.48(2)
C60 H60A 0.9900
C60 H60B 0.9900
C61 H61A 0.9800
C61 H61B 0.9800
C61 H61C 0.9800
C62 H62A 0.9800
C62 H62B 0.9800
C62 H62C 0.9800
C63 H63A 0.9800
C63 H63B 0.9800
C63 H63C 0.9800
C64 C65 1.375(19)
C64 C69 1.421(18)
C64 C77 1.490(18)
C65 C66 1.36(2)
C65 H65 0.9500
C66 C67 1.43(2)
C66 H66 0.9500
C67 C68 1.39(2)
C67 H67 0.9500
C68 C69 1.37(2)
C68 H68 0.9500
C69 H69 0.9500
C70 C71 1.37(2)
C70 C75 1.386(17)
C70 C77 1.533(17)
C71 C72 1.35(2)
C71 H71 0.9500
C72 C73 1.409(18)
C72 H72 0.9500
C73 C74 1.356(19)
C74 C75 1.358(17)
C74 H74 0.9500
C75 H75 0.9500
C76 H76A 0.9800
C76 H76B 0.9800
C76 H76C 0.9800
C77 C78 1.463(17)
C77 H77 1.0000
C78 C79 1.342(16)
C78 H78 0.9500
C79 C80 1.451(17)
C81 C82 1.46(2)
C81 H81A 0.9900
C81 H81B 0.9900
C82 H82A 0.9800
C82 H82B 0.9800
C82 H82C 0.9800
C83 H83A 0.9800
C83 H83B 0.9800
C83 H83C 0.9800
C84 H84A 0.9800
C84 H84B 0.9800
C84 H84C 0.9800
